data_4029695
loop_
_publ_author_name
'Kurpet, Marta K.'
'D\;abrowska, Aleksandra'
'Jarosz, Ma\/lgorzata M'
'Kajewska-Kania, Katarzyna'
'Ku\'znik, Nikodem'
'Suwi\'nski, Jerzy W'

_publ_section_title
;
 Coupling of C-nitro-NH-azoles with arylboronic acids. A route to
 N-aryl-C-nitroazoles.
;
_journal_name_full 'Beilstein journal of organic chemistry'
_journal_page_first 1517
_journal_page_last 1525
_journal_paper_doi 10.3762/bjoc.9.173
_journal_volume 9
_journal_year 2013
_chemical_formula_sum 'C10 H6 F3 N3 O3'
_chemical_formula_weight 273.18
_chemical_melting_point 57.2(8)
_chemical_name_systematic
; 
3-nitro-1-(4-(trifluoromethoxy)phenyl)-1H-pyrazole
;
_space_group_IT_number 4
_symmetry_cell_setting monoclinic
_symmetry_space_group_name_Hall 'P 2yb'
_symmetry_space_group_name_H-M 'P 1 21 1'
_atom_sites_solution_hydrogens geom
_atom_sites_solution_primary direct
_atom_sites_solution_secondary difmap
_audit_creation_method SHELXL-97
_cell_angle_alpha 90.00
_cell_angle_beta 90.20(3)
_cell_angle_gamma 90.00
_cell_formula_units_Z 4
_cell_length_a 4.2681(9)
_cell_length_b 10.435(2)
_cell_length_c 24.586(5)
_cell_measurement_reflns_used 20
_cell_measurement_temperature 293(2)
_cell_measurement_theta_max 11.6
_cell_measurement_theta_min 3.3
_cell_volume 1095.0(4)
_computing_structure_refinement 'SHELXL-97 (Sheldrick, 1997)'
_computing_structure_solution 'SHELXS-97 (Sheldrick, 1990)'
_diffrn_ambient_temperature 293(2)
_diffrn_measured_fraction_theta_full 0.993
_diffrn_measured_fraction_theta_max 0.993
_diffrn_measurement_device 'KM4 four-circle diffractometer'
_diffrn_measurement_method \w/2\q
_diffrn_radiation_monochromator graphite
_diffrn_radiation_source 'fine-focus sealed tube'
_diffrn_radiation_type MoK\a
_diffrn_radiation_wavelength 0.71073
_diffrn_reflns_av_R_equivalents 0.0472
_diffrn_reflns_av_sigmaI/netI 0.0337
_diffrn_reflns_limit_h_max 0
_diffrn_reflns_limit_h_min -5
_diffrn_reflns_limit_k_max 0
_diffrn_reflns_limit_k_min -12
_diffrn_reflns_limit_l_max 29
_diffrn_reflns_limit_l_min -29
_diffrn_reflns_number 2336
_diffrn_reflns_theta_full 25.06
_diffrn_reflns_theta_max 25.06
_diffrn_reflns_theta_min 2.12
_diffrn_standards_decay_% 1.43
_diffrn_standards_interval_count 100
_diffrn_standards_number 1
_exptl_absorpt_coefficient_mu 0.157
_exptl_absorpt_correction_type none
_exptl_crystal_colour colorless
_exptl_crystal_density_diffrn 1.657
_exptl_crystal_density_method 'not measured'
_exptl_crystal_description needle
_exptl_crystal_F_000 552
_exptl_crystal_size_max 0.6
_exptl_crystal_size_mid 0.3
_exptl_crystal_size_min 0.3
_refine_diff_density_max 0.185
_refine_diff_density_min -0.250
_refine_diff_density_rms 0.054
_refine_ls_abs_structure_details 'Flack H D (1983), Acta Cryst. A39, 876-881'
_refine_ls_abs_structure_Flack 1.2(18)
_refine_ls_extinction_method none
_refine_ls_goodness_of_fit_ref 1.008
_refine_ls_hydrogen_treatment mixed
_refine_ls_matrix_type full
_refine_ls_number_parameters 391
_refine_ls_number_reflns 2042
_refine_ls_number_restraints 1
_refine_ls_restrained_S_all 1.008
_refine_ls_R_factor_all 0.0806
_refine_ls_R_factor_gt 0.0455
_refine_ls_shift/su_max 0.101
_refine_ls_shift/su_mean 0.008
_refine_ls_structure_factor_coef Fsqd
_refine_ls_weighting_details 'calc w=1/[\s^2^(Fo^2^)+(0.1084P)^2^+0.1267P] where P=(Fo^2^+2Fc^2^)/3'
_refine_ls_weighting_scheme calc
_refine_ls_wR_factor_gt 0.1276
_refine_ls_wR_factor_ref 0.1494
_reflns_number_gt 1454
_reflns_number_total 2042
_reflns_threshold_expression >2sigma(I)
_cod_data_source_file 1860-5397-9-173-S2.cif
_cod_data_source_block nkx3-15m
_cod_depositor_comments
;
The following automatic conversions were performed:
'_atom_site_symetry_multiplicity' tag replaced with
'_atom_site_symmetry_multiplicity'.

Automatic conversion script
Id: cif_correct_tags 1440 2010-10-19 06:21:57Z saulius 

The following automatic conversions were performed:

'_chemical_melting_point' value '56.5-58.0' was changed to '57.2(8)'
- the average value was taken and precision was estimated.

Automatic conversion script
Id: cif_fix_values 2281 2013-09-26 08:29:07Z andrius 
;
_cod_original_sg_symbol_H-M P2~1~
_cod_database_code 4029695

loop_
_symmetry_equiv_pos_as_xyz
'x, y, z'
'-x, y+1/2, -z'

loop_
_atom_site_label
_atom_site_type_symbol
_atom_site_fract_x
_atom_site_fract_y
_atom_site_fract_z
_atom_site_U_iso_or_equiv
_atom_site_adp_type
_atom_site_occupancy
_atom_site_symmetry_multiplicity
_atom_site_calc_flag
N2B N 0.3205(10) 0.4457(4) 0.48251(17) 0.0583(11) Uani 1 1 d
N1B N 0.4193(10) 0.3725(4) 0.44114(18) 0.0567(11) Uani 1 1 d
N3B N 0.0362(12) 0.4090(6) 0.5646(2) 0.0721(14) Uani 1 1 d
O3B O 0.0866(14) 0.5185(5) 0.5795(2) 0.0901(14) Uani 1 1 d
O2B O -0.1302(14) 0.3327(6) 0.5896(2) 0.1033(17) Uani 1 1 d
C7B C 0.1731(12) 0.3638(5) 0.5145(2) 0.0577(13) Uani 1 1 d
F3B F 0.6528(11) 0.7173(5) 0.2275(2) 0.1023(14) Uani 1 1 d
C1B C 0.5749(12) 0.4295(5) 0.3952(2) 0.0561(12) Uani 1 1 d
C6B C 0.5485(15) 0.5590(6) 0.3867(2) 0.0643(14) Uani 1 1 d
C5B C 0.6905(16) 0.6128(7) 0.3418(3) 0.0710(15) Uani 1 1 d
O1B O 1.0182(9) 0.5929(6) 0.26242(18) 0.0916(17) Uani 1 1 d
F1B F 0.6805(13) 0.5300(5) 0.1993(2) 0.1143(16) Uani 1 1 d
C4B C 0.8538(13) 0.5370(8) 0.3064(2) 0.0699(16) Uani 1 1 d
C8B C 0.1739(17) 0.2412(6) 0.4951(3) 0.0711(17) Uani 1 1 d
C2B C 0.7410(15) 0.3545(8) 0.3596(3) 0.0727(16) Uani 1 1 d
C9B C 0.3337(16) 0.2483(6) 0.4480(3) 0.0719(16) Uani 1 1 d
C3B C 0.8812(15) 0.4082(8) 0.3146(3) 0.0760(19) Uani 1 1 d
F2B F 1.0428(9) 0.6629(7) 0.1805(2) 0.129(2) Uani 1 1 d
C10B C 0.8538(13) 0.6246(8) 0.2187(3) 0.0751(17) Uani 1 1 d
N2A N 0.8228(10) 0.1958(4) 0.01734(18) 0.0581(11) Uani 1 1 d
N1A N 0.9205(10) 0.2708(4) 0.05874(17) 0.0553(10) Uani 1 1 d
N3A N 0.5358(13) 0.2348(5) -0.0642(2) 0.0694(13) Uani 1 1 d
O3A O 0.3719(14) 0.3103(6) -0.0894(2) 0.1045(17) Uani 1 1 d
F3A F 1.1536(10) -0.0745(5) 0.2725(2) 0.1033(14) Uani 1 1 d
C7A C 0.6753(12) 0.2785(5) -0.0145(2) 0.0561(12) Uani 1 1 d
O2A O 0.5847(14) 0.1257(5) -0.0792(2) 0.0893(13) Uani 1 1 d
C6A C 1.0482(14) 0.0838(6) 0.1131(2) 0.0634(14) Uani 1 1 d
C1A C 1.0746(12) 0.2132(5) 0.1043(2) 0.0553(12) Uani 1 1 d
O1A O 1.5169(9) 0.0503(6) 0.23756(17) 0.0857(15) Uani 1 1 d
C4A C 1.3511(11) 0.1055(7) 0.1933(2) 0.0649(15) Uani 1 1 d
C5A C 1.1902(17) 0.0277(8) 0.1582(3) 0.0722(16) Uani 1 1 d
F2A F 1.1803(13) 0.1135(5) 0.3005(2) 0.1143(15) Uani 1 1 d
C8A C 0.6731(15) 0.4030(6) 0.0046(3) 0.0692(15) Uani 1 1 d
C10A C 1.3570(14) 0.0204(8) 0.2817(3) 0.0759(17) Uani 1 1 d
C2A C 1.2410(14) 0.2907(7) 0.1402(3) 0.0696(15) Uani 1 1 d
F1A F 1.5425(9) -0.0207(8) 0.31934(19) 0.137(3) Uani 1 1 d
C3A C 1.3811(14) 0.2343(8) 0.1853(3) 0.0755(18) Uani 1 1 d
C9A C 0.8332(14) 0.3946(6) 0.0524(3) 0.0680(14) Uani 1 1 d
H6A H 0.957(14) 0.027(7) 0.087(3) 0.074(18) Uiso 1 1 d
H6B H 0.459(17) 0.599(8) 0.415(4) 0.09(2) Uiso 1 1 d
H5B H 0.678(13) 0.700(7) 0.336(2) 0.061(16) Uiso 1 1 d
H3A H 1.50(2) 0.278(10) 0.211(5) 0.13(3) Uiso 1 1 d
H9B H 0.376(15) 0.190(7) 0.424(3) 0.073(18) Uiso 1 1 d
H3B H 0.98(2) 0.368(10) 0.296(4) 0.11(3) Uiso 1 1 d
H5A H 1.179(18) -0.057(10) 0.163(4) 0.10(3) Uiso 1 1 d
H9A H 0.882(16) 0.464(8) 0.077(3) 0.09(2) Uiso 1 1 d
H8A H 0.606(16) 0.477(8) -0.013(3) 0.09(2) Uiso 1 1 d
H2B H 0.755(13) 0.278(7) 0.365(3) 0.061(18) Uiso 1 1 d
H2A H 1.231(17) 0.387(9) 0.142(3) 0.10(2) Uiso 1 1 d
H8B H 0.110(12) 0.173(6) 0.504(2) 0.049(14) Uiso 1 1 d

loop_
_atom_site_aniso_label
_atom_site_aniso_U_11
_atom_site_aniso_U_22
_atom_site_aniso_U_33
_atom_site_aniso_U_23
_atom_site_aniso_U_13
_atom_site_aniso_U_12
N2B 0.072(3) 0.055(3) 0.048(2) 0.0012(18) -0.0041(19) 0.001(2)
N1B 0.062(2) 0.052(3) 0.056(3) -0.004(2) -0.0075(19) 0.004(2)
N3B 0.089(3) 0.069(3) 0.058(3) 0.011(3) -0.002(2) 0.013(3)
O3B 0.145(4) 0.060(3) 0.065(3) -0.006(2) 0.010(3) 0.006(3)
O2B 0.139(4) 0.087(4) 0.084(3) 0.010(3) 0.036(3) -0.014(3)
C7B 0.064(3) 0.060(3) 0.049(3) 0.010(2) -0.005(2) 0.006(2)
F3B 0.109(3) 0.098(3) 0.100(3) 0.016(3) -0.002(2) 0.016(3)
C1B 0.054(3) 0.062(3) 0.052(3) -0.008(2) -0.006(2) -0.001(2)
C6B 0.081(4) 0.055(3) 0.057(3) -0.003(3) -0.005(3) -0.006(3)
C5B 0.088(4) 0.065(4) 0.059(3) 0.003(3) -0.006(3) -0.009(3)
O1B 0.053(2) 0.154(5) 0.067(3) 0.029(3) -0.0025(17) -0.009(2)
F1B 0.154(4) 0.101(3) 0.088(3) -0.007(2) -0.033(3) -0.022(3)
C4B 0.055(3) 0.097(5) 0.057(3) 0.009(3) -0.011(2) -0.006(3)
C8B 0.100(5) 0.042(3) 0.071(4) 0.003(3) -0.006(3) -0.003(3)
C2B 0.075(4) 0.071(4) 0.072(4) 0.001(3) -0.002(3) 0.009(3)
C9B 0.098(4) 0.047(3) 0.070(4) -0.009(3) 0.002(3) 0.000(3)
C3B 0.061(3) 0.098(6) 0.069(4) -0.005(4) 0.006(3) 0.015(3)
F2B 0.081(2) 0.220(7) 0.086(3) 0.064(4) 0.014(2) 0.004(3)
C10B 0.056(3) 0.105(5) 0.064(4) 0.009(4) 0.000(3) -0.002(4)
N2A 0.067(3) 0.054(3) 0.053(2) 0.001(2) 0.0013(19) -0.001(2)
N1A 0.065(2) 0.046(2) 0.055(2) 0.001(2) 0.0038(19) -0.0001(19)
N3A 0.095(3) 0.057(3) 0.056(3) 0.014(2) -0.003(2) -0.011(3)
O3A 0.141(4) 0.085(4) 0.086(3) 0.008(3) -0.035(3) 0.013(3)
F3A 0.105(3) 0.104(3) 0.101(3) 0.011(3) -0.003(2) -0.020(3)
C7A 0.066(3) 0.049(3) 0.053(3) 0.008(2) 0.004(2) -0.004(2)
O2A 0.139(4) 0.062(3) 0.067(3) 0.001(2) -0.007(2) -0.010(3)
C6A 0.073(3) 0.061(4) 0.056(3) 0.003(3) -0.002(3) 0.003(3)
C1A 0.050(3) 0.059(3) 0.057(3) -0.003(2) 0.009(2) 0.005(2)
O1A 0.059(2) 0.133(4) 0.065(3) 0.029(3) -0.0015(18) 0.008(2)
C4A 0.042(3) 0.089(4) 0.063(3) 0.010(3) 0.007(2) 0.006(3)
C5A 0.084(4) 0.069(4) 0.063(3) 0.005(3) 0.007(3) 0.013(3)
F2A 0.148(4) 0.108(3) 0.088(3) -0.007(3) 0.036(3) 0.013(3)
C8A 0.080(4) 0.054(4) 0.073(4) 0.004(3) -0.002(3) 0.008(3)
C10A 0.060(3) 0.099(5) 0.068(4) 0.010(4) -0.006(3) 0.008(4)
C2A 0.065(3) 0.071(4) 0.073(4) -0.001(3) -0.003(3) -0.011(3)
F1A 0.070(2) 0.256(8) 0.084(3) 0.068(4) -0.0103(19) -0.004(3)
C3A 0.059(3) 0.092(5) 0.075(4) -0.013(4) -0.005(3) -0.009(3)
C9A 0.081(4) 0.050(3) 0.073(4) -0.005(3) -0.006(3) 0.005(3)

loop_
_atom_type_symbol
_atom_type_description
_atom_type_scat_dispersion_real
_atom_type_scat_dispersion_imag
_atom_type_scat_source
C C 0.0033 0.0016 'International Tables Vol C Tables 4.2.6.8 and 6.1.1.4'
H H 0.0000 0.0000 'International Tables Vol C Tables 4.2.6.8 and 6.1.1.4'
N N 0.0061 0.0033 'International Tables Vol C Tables 4.2.6.8 and 6.1.1.4'
O O 0.0106 0.0060 'International Tables Vol C Tables 4.2.6.8 and 6.1.1.4'
F F 0.0171 0.0103 'International Tables Vol C Tables 4.2.6.8 and 6.1.1.4'

loop_
_geom_angle_atom_site_label_1
_geom_angle_atom_site_label_2
_geom_angle_atom_site_label_3
_geom_angle
C7B N2B N1B 103.5(4)
N2B N1B C9B 111.3(5)
N2B N1B C1B 120.4(4)
C9B N1B C1B 128.2(5)
O3B N3B O2B 124.0(6)
O3B N3B C7B 119.3(6)
O2B N3B C7B 116.7(6)
N2B C7B N3B 119.4(5)
N2B C7B C8B 113.4(5)
N3B C7B C8B 127.2(6)
C6B C1B C2B 120.4(6)
C6B C1B N1B 119.3(5)
C2B C1B N1B 120.3(5)
C1B C6B C5B 119.1(7)
C4B C5B C6B 119.9(7)
C10B O1B C4B 117.4(4)
C3B C4B C5B 121.3(6)
C3B C4B O1B 118.4(7)
C5B C4B O1B 120.1(7)
C9B C8B C7B 104.5(6)
C3B C2B C1B 120.4(7)
C8B C9B N1B 107.3(6)
C4B C3B C2B 118.8(7)
F1B C10B F3B 104.2(5)
F1B C10B F2B 108.5(6)
F3B C10B F2B 107.4(7)
F1B C10B O1B 113.6(7)
F3B C10B O1B 113.3(6)
F2B C10B O1B 109.5(5)
C7A N2A N1A 102.4(4)
C9A N1A N2A 112.5(5)
C9A N1A C1A 128.0(5)
N2A N1A C1A 119.2(4)
O2A N3A O3A 123.3(6)
O2A N3A C7A 119.1(5)
O3A N3A C7A 117.6(5)
N2A C7A C8A 114.6(5)
N2A C7A N3A 119.5(5)
C8A C7A N3A 125.9(5)
C1A C6A C5A 120.2(7)
C6A C1A C2A 121.0(6)
C6A C1A N1A 119.9(5)
C2A C1A N1A 119.1(5)
C10A O1A C4A 117.9(4)
C3A C4A C5A 122.7(6)
C3A C4A O1A 117.7(6)
C5A C4A O1A 119.4(6)
C4A C5A C6A 118.1(7)
C9A C8A C7A 103.3(6)
F1A C10A O1A 110.5(5)
F1A C10A F2A 110.2(7)
O1A C10A F2A 114.4(6)
F1A C10A F3A 105.7(7)
O1A C10A F3A 111.9(6)
F2A C10A F3A 103.5(5)
C1A C2A C3A 118.6(6)
C4A C3A C2A 119.5(6)
N1A C9A C8A 107.3(5)

loop_
_geom_bond_atom_site_label_1
_geom_bond_atom_site_label_2
_geom_bond_distance
N2B C7B 1.322(7)
N2B N1B 1.341(6)
N1B C9B 1.357(8)
N1B C1B 1.440(7)
N3B O3B 1.218(8)
N3B O2B 1.231(8)
N3B C7B 1.445(8)
C7B C8B 1.365(9)
F3B C10B 1.311(8)
C1B C6B 1.372(8)
C1B C2B 1.373(9)
C6B C5B 1.381(10)
C5B C4B 1.368(10)
O1B C10B 1.323(8)
O1B C4B 1.418(8)
F1B C10B 1.321(8)
C4B C3B 1.363(11)
C8B C9B 1.347(10)
C2B C3B 1.378(10)
F2B C10B 1.303(8)
N2A C7A 1.323(7)
N2A N1A 1.349(6)
N1A C9A 1.354(8)
N1A C1A 1.429(7)
N3A O2A 1.215(7)
N3A O3A 1.221(7)
N3A C7A 1.432(8)
F3A C10A 1.336(9)
C7A C8A 1.381(9)
C6A C1A 1.373(8)
C6A C5A 1.392(10)
C1A C2A 1.389(9)
O1A C10A 1.321(8)
O1A C4A 1.418(7)
C4A C3A 1.365(10)
C4A C5A 1.368(10)
F2A C10A 1.315(8)
C8A C9A 1.361(9)
C10A F1A 1.289(8)
C2A C3A 1.389(10)
